data_1554969
loop_
_publ_author_name
'Anguera, Gonzalo'
'Kauffmann, Brice'
'Borrell, Jos\'e I'
'Borr\'os, Salvador'
'S\'anchez-Garc\'ia, David'

_publ_section_title
;
 Quaterpyrroles as building blocks for the synthesis of expanded
 porphyrins.
;
_journal_issue 9
_journal_name_full 'Organic letters'
_journal_page_first 2194
_journal_page_last 2197
_journal_paper_doi 10.1021/acs.orglett.5b00767
_journal_volume 17
_journal_year 2015
_chemical_formula_sum 'C32 H26 N4 O2'
_chemical_formula_weight 498.57
_space_group_crystal_system monoclinic
_space_group_IT_number 15
_space_group_name_Hall '-C 2yc'
_space_group_name_H-M_alt 'C 1 2/c 1'
_atom_sites_solution_hydrogens geom
_audit_creation_method SHELXL-2013
_cell_angle_alpha 90
_cell_angle_beta 103.12(3)
_cell_angle_gamma 90
_cell_formula_units_Z 4
_cell_length_a 16.098(3)
_cell_length_b 8.0852(16)
_cell_length_c 19.417(4)
_cell_measurement_reflns_used 7471
_cell_measurement_temperature 123(2)
_cell_measurement_theta_max 72.1
_cell_measurement_theta_min 2.3
_cell_volume 2461.3(9)
_computing_cell_refinement
;
CrystalClear-SM Expert 2.1 b32 (Rigaku, 2014)
;
_computing_data_collection
;
CrystalClear-SM Expert 2.1 b32 (Rigaku, 2014)
;
_computing_data_reduction
;
CrystalClear-SM Expert 2.1 b32 (Rigaku, 2014)
;
_computing_molecular_graphics 'ShelXle (H&#x00C3;&#x00BC;bschle, 2011)'
_computing_publication_material 'WinGX publication routines (Farrugia, 1999)'
_computing_structure_refinement 'SHELXL-2013 (Sheldrick, 2013)'
_computing_structure_solution 'SHELXT (Sheldrick, 2014)'
_diffrn_ambient_temperature 123(2)
_diffrn_detector PILT
_diffrn_detector_area_resol_mean 5.8140
_diffrn_measured_fraction_theta_full 0.989
_diffrn_measured_fraction_theta_max 0.981
_diffrn_measurement_device_type
;
AFC11 (Right): Eulerian 3 circle
;
_diffrn_measurement_method 'profile data from \w-scans'
_diffrn_radiation_type CuK\a
_diffrn_radiation_wavelength 1.54178
_diffrn_reflns_av_R_equivalents 0.0553
_diffrn_reflns_av_unetI/netI 0.0359
_diffrn_reflns_Laue_measured_fraction_full 0.989
_diffrn_reflns_Laue_measured_fraction_max 0.981
_diffrn_reflns_limit_h_max 19
_diffrn_reflns_limit_h_min -18
_diffrn_reflns_limit_k_max 9
_diffrn_reflns_limit_k_min -9
_diffrn_reflns_limit_l_max 24
_diffrn_reflns_limit_l_min -23
_diffrn_reflns_number 8618
_diffrn_reflns_point_group_measured_fraction_full 0.989
_diffrn_reflns_point_group_measured_fraction_max 0.981
_diffrn_reflns_theta_full 67.679
_diffrn_reflns_theta_max 72.612
_diffrn_reflns_theta_min 5.644
_diffrn_source 'Rotating Anode'
_exptl_absorpt_coefficient_mu 0.653
_exptl_absorpt_correction_T_max 1.000
_exptl_absorpt_correction_T_min 0.380
_exptl_absorpt_correction_type multi-scan
_exptl_crystal_colour yellow
_exptl_crystal_density_diffrn 1.345
_exptl_crystal_description prism
_exptl_crystal_F_000 1048
_exptl_crystal_size_max 0.1
_exptl_crystal_size_mid 0.05
_exptl_crystal_size_min 0.05
_refine_diff_density_max 0.266
_refine_diff_density_min -0.192
_refine_diff_density_rms 0.052
_refine_ls_extinction_coef 0.0011(2)
_refine_ls_extinction_expression Fc^*^=kFc[1+0.001xFc^2^\l^3^/sin(2\q)]^-1/4^
_refine_ls_extinction_method SHELXL
_refine_ls_goodness_of_fit_ref 1.119
_refine_ls_hydrogen_treatment mixed
_refine_ls_matrix_type full
_refine_ls_number_parameters 184
_refine_ls_number_reflns 2383
_refine_ls_number_restraints 0
_refine_ls_restrained_S_all 1.119
_refine_ls_R_factor_all 0.0590
_refine_ls_R_factor_gt 0.0527
_refine_ls_shift/su_max 0.000
_refine_ls_shift/su_mean 0.000
_refine_ls_structure_factor_coef Fsqd
_refine_ls_weighting_details 'w=1/[\s^2^(Fo^2^)+(0.0708P)^2^+2.0613P] where P=(Fo^2^+2Fc^2^)/3'
_refine_ls_weighting_scheme calc
_refine_ls_wR_factor_gt 0.1479
_refine_ls_wR_factor_ref 0.1506
_reflns_Friedel_coverage 0.000
_reflns_number_gt 2022
_reflns_number_total 2383
_reflns_threshold_expression 'I > 2\s(I)'
_cod_data_source_file ol5b00767_si_003.cif
_cod_data_source_block compound21
_cod_depositor_comments
;
The following automatic conversions were performed:

data item '_exptl_absorpt_correction_type' value 'Multi-scan' was
changed to 'multi-scan' in accordance with the
/home/saulius/struct/COD-crude-data/automatic-downloads/DataCite-retrospective/ACS/depositions/lib/dictionaries/cif_core.dic
dictionary named 'cif_core.dic' version 2.4.2 last updated on
2011-04-26.

Automatic conversion script
Id: cif_fix_values 6909 2019-04-08 15:41:33Z antanas 
;
_cod_original_sg_symbol_H-M 'C 2/c'
_cod_database_code 1554969
_shelx_space_group_comment
;
The symmetry employed for this shelxl refinement is uniquely defined
by the following loop, which should always be used as a source of
symmetry information in preference to the above space-group names.
They are only intended as comments.
;
_shelxl_version_number 2013-4

loop_
_space_group_symop_operation_xyz
'x, y, z'
'-x, y, -z+1/2'
'x+1/2, y+1/2, z'
'-x+1/2, y+1/2, -z+1/2'
'-x, -y, -z'
'x, -y, z-1/2'
'-x+1/2, -y+1/2, -z'
'x+1/2, -y+1/2, z-1/2'

loop_
_atom_site_label
_atom_site_type_symbol
_atom_site_fract_x
_atom_site_fract_y
_atom_site_fract_z
_atom_site_U_iso_or_equiv
_atom_site_adp_type
_atom_site_occupancy
_atom_site_site_symmetry_order
_atom_site_calc_flag
_atom_site_refinement_flags_posn
_atom_site_refinement_flags_adp
O001 O 0.51450(10) -0.17118(19) 0.36210(7) 0.0409(4) Uani 1 1 d . .
N002 N 0.54316(10) 0.2049(2) 0.52372(8) 0.0304(4) Uani 1 1 d . .
H002 H 0.5287(4) 0.2258(6) 0.5689(12) 0.036 Uiso 1 1 calc R U
N003 N 0.64368(11) 0.6023(2) 0.49394(9) 0.0363(4) Uani 1 1 d . .
H003 H 0.6494(2) 0.6047(2) 0.4492(14) 0.044 Uiso 1 1 calc R U
C004 C 0.63833(12) 0.3310(2) 0.37925(10) 0.0299(4) Uani 1 1 d . .
C005 C 0.58578(12) 0.3148(3) 0.49093(10) 0.0305(4) Uani 1 1 d . .
C006 C 0.59631(12) 0.2418(3) 0.42931(10) 0.0306(4) Uani 1 1 d . .
C007 C 0.59081(13) 0.4397(3) 0.32954(10) 0.0320(5) Uani 1 1 d . .
H007 H 0.5291(16) 0.4526(4) 0.32651(12) 0.038 Uiso 1 1 calc R U
C008 C 0.52348(12) 0.0647(3) 0.48645(10) 0.0310(4) Uani 1 1 d . .
C009 C 0.61273(12) 0.4705(3) 0.52527(10) 0.0320(5) Uani 1 1 d . .
C00A C 0.55711(12) 0.0806(3) 0.42433(10) 0.0320(5) Uani 1 1 d . .
C00B C 0.71532(14) 0.5117(3) 0.28768(11) 0.0379(5) Uani 1 1 d . .
H00B H 0.7422(8) 0.5737(18) 0.2554(9) 0.045 Uiso 1 1 calc R U
C00C C 0.62924(14) 0.5299(3) 0.28434(10) 0.0350(5) Uani 1 1 d . .
H00C H 0.5966(10) 0.603(2) 0.2515(10) 0.042 Uiso 1 1 calc R U
C00D C 0.61495(13) 0.5166(3) 0.59385(11) 0.0372(5) Uani 1 1 d . .
H00D H 0.5965(5) 0.4467(19) 0.6304(10) 0.045 Uiso 1 1 calc R U
C00E C 0.72526(13) 0.3162(3) 0.38278(11) 0.0385(5) Uani 1 1 d . .
H00E H 0.7588(10) 0.245(2) 0.4167(10) 0.046 Uiso 1 1 calc R U
C00F C 0.55394(14) -0.0382(3) 0.36743(10) 0.0362(5) Uani 1 1 d . .
C00G C 0.64764(13) 0.6790(3) 0.60408(11) 0.0386(5) Uani 1 1 d . .
H00G H 0.6564(3) 0.7417(19) 0.6467(13) 0.046 Uiso 1 1 calc R U
C00H C 0.66441(13) 0.7293(3) 0.54131(11) 0.0384(5) Uani 1 1 d . .
H00H H 0.6863(7) 0.833(3) 0.5323(3) 0.046 Uiso 1 1 calc R U
C00I C 0.76353(14) 0.4057(3) 0.33678(11) 0.0412(5) Uani 1 1 d . .
H00I H 0.8239(18) 0.3934(5) 0.33928(14) 0.049 Uiso 1 1 calc R U
C00J C 0.60285(19) -0.0032(3) 0.31088(13) 0.0513(7) Uani 1 1 d . .
H00A H 0.5925 -0.0902 0.2763 0.077 Uiso 1 1 calc R U
H00F H 0.6627 0.0024 0.3322 0.077 Uiso 1 1 calc R U
H00J H 0.5843 0.1003 0.2883 0.077 Uiso 1 1 calc R U

loop_
_atom_site_aniso_label
_atom_site_aniso_U_11
_atom_site_aniso_U_22
_atom_site_aniso_U_33
_atom_site_aniso_U_23
_atom_site_aniso_U_13
_atom_site_aniso_U_12
O001 0.0588(9) 0.0383(9) 0.0312(7) -0.0008(6) 0.0221(7) -0.0011(7)
N002 0.0339(8) 0.0365(9) 0.0230(8) 0.0009(6) 0.0111(6) 0.0024(7)
N003 0.0417(9) 0.0398(10) 0.0310(9) 0.0015(7) 0.0155(7) 0.0004(8)
C004 0.0348(10) 0.0343(10) 0.0231(8) 0.0000(7) 0.0120(7) 0.0036(8)
C005 0.0290(9) 0.0385(11) 0.0256(9) 0.0053(8) 0.0094(7) 0.0056(8)
C006 0.0310(9) 0.0372(11) 0.0253(9) 0.0044(7) 0.0102(7) 0.0072(8)
C007 0.0359(10) 0.0373(11) 0.0242(9) 0.0006(8) 0.0095(8) 0.0044(8)
C008 0.0326(9) 0.0368(11) 0.0252(9) 0.0030(8) 0.0097(7) 0.0052(8)
C009 0.0287(9) 0.0408(11) 0.0274(9) 0.0031(8) 0.0081(7) 0.0044(8)
C00A 0.0356(10) 0.0379(11) 0.0250(9) 0.0038(8) 0.0125(8) 0.0070(8)
C00B 0.0476(12) 0.0422(12) 0.0272(10) -0.0014(8) 0.0156(9) -0.0075(9)
C00C 0.0471(11) 0.0344(11) 0.0240(9) 0.0006(8) 0.0092(8) 0.0014(9)
C00D 0.0384(11) 0.0474(13) 0.0276(10) 0.0013(9) 0.0113(8) 0.0019(9)
C00E 0.0372(11) 0.0504(13) 0.0300(10) 0.0063(9) 0.0122(8) 0.0087(9)
C00F 0.0463(11) 0.0367(12) 0.0294(10) 0.0042(8) 0.0165(9) 0.0061(9)
C00G 0.0385(11) 0.0452(13) 0.0325(10) -0.0051(9) 0.0090(8) 0.0015(9)
C00H 0.0367(11) 0.0402(12) 0.0389(11) -0.0019(9) 0.0098(9) -0.0006(9)
C00I 0.0355(11) 0.0552(14) 0.0365(11) 0.0016(10) 0.0154(9) 0.0010(10)
C00J 0.0816(17) 0.0404(13) 0.0447(13) -0.0069(10) 0.0415(13) -0.0083(12)

loop_
_atom_type_symbol
_atom_type_description
_atom_type_scat_dispersion_real
_atom_type_scat_dispersion_imag
_atom_type_scat_source
C C 0.0192 0.0096 'International Tables Vol C Tables 4.2.6.8 and 6.1.1.4'
H H 0.0000 0.0000 'International Tables Vol C Tables 4.2.6.8 and 6.1.1.4'
N N 0.0330 0.0189 'International Tables Vol C Tables 4.2.6.8 and 6.1.1.4'
O O 0.0517 0.0336 'International Tables Vol C Tables 4.2.6.8 and 6.1.1.4'

loop_
_geom_angle_atom_site_label_1
_geom_angle_atom_site_label_2
_geom_angle_atom_site_label_3
_geom_angle
_geom_angle_site_symmetry_3
C008 N002 C005 112.32(16) .
C008 N002 H002 123.8 .
C005 N002 H002 123.8 .
C00H N003 C009 109.99(17) .
C00H N003 H003 125.0 .
C009 N003 H003 125.0 .
C00E C004 C007 118.37(18) .
C00E C004 C006 121.78(18) .
C007 C004 C006 119.77(17) .
N002 C005 C006 107.46(18) .
N002 C005 C009 118.81(17) .
C006 C005 C009 133.67(18) .
C005 C006 C00A 107.88(17) .
C005 C006 C004 121.47(19) .
C00A C006 C004 130.59(17) .
C00C C007 C004 120.91(19) .
C00C C007 H007 119.5 .
C004 C007 H007 119.5 .
N002 C008 C00A 106.81(17) .
N002 C008 C008 119.3(2) 5_656
C00A C008 C008 133.9(2) 5_656
C00D C009 N003 106.62(19) .
C00D C009 C005 128.46(19) .
N003 C009 C005 124.91(17) .
C008 C00A C006 105.52(17) .
C008 C00A C00F 128.56(19) .
C006 C00A C00F 125.91(17) .
C00C C00B C00I 119.95(19) .
C00C C00B H00B 120.0 .
C00I C00B H00B 120.0 .
C00B C00C C007 120.0(2) .
C00B C00C H00C 120.0 .
C007 C00C H00C 120.0 .
C009 C00D C00G 108.35(19) .
C009 C00D H00D 125.8 .
C00G C00D H00D 125.8 .
C004 C00E C00I 120.6(2) .
C004 C00E H00E 119.7 .
C00I C00E H00E 119.7 .
O001 C00F C00A 124.33(18) .
O001 C00F C00J 116.18(19) .
C00A C00F C00J 119.5(2) .
C00H C00G C00D 107.1(2) .
C00H C00G H00G 126.4 .
C00D C00G H00G 126.4 .
N003 C00H C00G 107.9(2) .
N003 C00H H00H 126.0 .
C00G C00H H00H 126.0 .
C00B C00I C00E 120.1(2) .
C00B C00I H00I 119.9 .
C00E C00I H00I 119.9 .
C00F C00J H00A 109.5 .
C00F C00J H00F 109.5 .
H00A C00J H00F 109.5 .
C00F C00J H00J 109.5 .
H00A C00J H00J 109.5 .
H00F C00J H00J 109.5 .

loop_
_geom_bond_atom_site_label_1
_geom_bond_atom_site_label_2
_geom_bond_distance
_geom_bond_site_symmetry_2
O001 C00F 1.241(3) .
N002 C008 1.344(3) .
N002 C005 1.365(3) .
N002 H002 0.97(2) .
N003 C00H 1.368(3) .
N003 C009 1.375(3) .
N003 H003 0.89(3) .
C004 C00E 1.391(3) .
C004 C007 1.398(3) .
C004 C006 1.490(3) .
C005 C006 1.379(3) .
C005 C009 1.445(3) .
C006 C00A 1.441(3) .
C007 C00C 1.390(3) .
C007 H007 0.99(3) .
C008 C00A 1.436(3) .
C008 C008 1.457(4) 5_656
C009 C00D 1.375(3) .
C00A C00F 1.456(3) .
C00B C00C 1.380(3) .
C00B C00I 1.382(3) .
C00B H00B 0.98(3) .
C00C H00C 0.94(3) .
C00D C00G 1.412(3) .
C00D H00D 1.00(3) .
C00E C00I 1.397(3) .
C00E H00E 0.95(3) .
C00F C00J 1.516(3) .
C00G C00H 1.369(3) .
C00G H00G 0.95(3) .
C00H H00H 0.94(3) .
C00I H00I 0.97(3) .
C00J H00A 0.9600 .
C00J H00F 0.9600 .
C00J H00J 0.9600 .

loop_
_geom_torsion_atom_site_label_1
_geom_torsion_atom_site_label_2
_geom_torsion_atom_site_label_3
_geom_torsion_atom_site_label_4
_geom_torsion
_geom_torsion_site_symmetry_1
_geom_torsion_site_symmetry_4
C008 N002 C005 C006 -1.2(2) . .
C008 N002 C005 C009 -178.87(16) . .
N002 C005 C006 C00A 0.7(2) . .
C009 C005 C006 C00A 177.9(2) . .
N002 C005 C006 C004 177.99(16) . .
C009 C005 C006 C004 -4.9(3) . .
C00E C004 C006 C005 93.2(2) . .
C007 C004 C006 C005 -83.4(3) . .
C00E C004 C006 C00A -90.3(3) . .
C007 C004 C006 C00A 93.2(3) . .
C00E C004 C007 C00C 0.5(3) . .
C006 C004 C007 C00C 177.17(19) . .
C005 N002 C008 C00A 1.2(2) . .
C005 N002 C008 C008 -179.0(2) . 5_656
C00H N003 C009 C00D -0.5(2) . .
C00H N003 C009 C005 -179.13(18) . .
N002 C005 C009 C00D 12.5(3) . .
C006 C005 C009 C00D -164.3(2) . .
N002 C005 C009 N003 -169.09(18) . .
C006 C005 C009 N003 14.0(3) . .
N002 C008 C00A C006 -0.7(2) . .
C008 C008 C00A C006 179.5(3) 5_656 .
N002 C008 C00A C00F 179.05(19) . .
C008 C008 C00A C00F -0.7(4) 5_656 .
C005 C006 C00A C008 0.0(2) . .
C004 C006 C00A C008 -176.97(19) . .
C005 C006 C00A C00F -179.78(19) . .
C004 C006 C00A C00F 3.3(3) . .
C00I C00B C00C C007 -1.0(3) . .
C004 C007 C00C C00B 0.6(3) . .
N003 C009 C00D C00G 0.1(2) . .
C005 C009 C00D C00G 178.72(19) . .
C007 C004 C00E C00I -1.2(3) . .
C006 C004 C00E C00I -177.8(2) . .
C008 C00A C00F O001 5.7(3) . .
C006 C00A C00F O001 -174.7(2) . .
C008 C00A C00F C00J -172.9(2) . .
C006 C00A C00F C00J 6.8(3) . .
C009 C00D C00G C00H 0.3(2) . .
C009 N003 C00H C00G 0.6(2) . .
C00D C00G C00H N003 -0.5(2) . .
C00C C00B C00I C00E 0.4(3) . .
C004 C00E C00I C00B 0.8(3) . .
